data_5000107
loop_
_publ_author_name
'Carper, W. Robert'
'Davis, Larry P.'
'Extine, Michael W.'

_publ_section_title
;
 Molecular structure of 2,4,6-trinitrotoluene
;
_journal_issue 4
_journal_name_full 'The Journal of Physical Chemistry'
_journal_page_first 459
_journal_page_last 462
_journal_paper_doi 10.1021/j100393a009
_journal_volume 86
_journal_year 1982
_chemical_formula_sum 'C7 H5 N3 O6'
_space_group_IT_number 29
_symmetry_cell_setting orthorhombic
_symmetry_Int_Tables_number 29
_symmetry_space_group_name_Hall 'P 2c -2ac'
_symmetry_space_group_name_H-M 'P c a 21'
_cell_angle_alpha 90
_cell_angle_beta 90
_cell_angle_gamma 90
_cell_formula_units_Z 8
_cell_length_a 14.991(1)
_cell_length_b 6.077(1)
_cell_length_c 20.017(2)
_cod_database_code 5000107

loop_
_symmetry_equiv_pos_site_id
_symmetry_equiv_pos_as_xyz
1 x,y,z
2 1/2-x,y,1/2+z
3 1/2+x,-y,z
4 -x,-y,1/2+z

loop_
_atom_site_label
_atom_site_type_symbol
_atom_site_fract_x
_atom_site_fract_y
_atom_site_fract_z
C1 C 0.28101 0.13003 0.15702
C2 C 0.37401 0.10397 0.15147
C3 C 0.42628 0.22888 0.10987
C4 C 0.38738 0.39748 0.07455
C5 C 0.29511 0.44303 0.08034
C6 C 0.24686 0.30374 0.11974
C7 C 0.22508 -0.00357 0.20449
N1 N 0.41776 -0.06964 0.18876
N2 N 0.44050 0.53145 0.03030
N3 N 0.14871 0.34751 0.12202
O1 O 0.38510 -0.25279 0.19144
O2 O 0.48907 -0.01802 0.21729
O3 O 0.51032 0.46149 0.01077
O4 O 0.41447 0.71534 0.01659
O5 O 0.12219 0.53281 0.13307
O6 O 0.09848 0.19577 0.11121
H1 H 0.27082 -0.03773 0.24166
H2 H 0.21815 -0.15277 0.17576
H3 H 0.19174 0.10708 0.22931
H4 H 0.48772 0.20158 0.11068
H5 H 0.27674 0.54566 0.05529
C8 C 0.52664 0.37148 -0.15743
C9 C 0.61771 0.39424 -0.15052
C10 C 0.67221 0.26363 -0.11102
C11 C 0.62988 0.09640 -0.07748
C12 C 0.54207 0.05368 -0.08169
C13 C 0.49213 0.19692 -0.12023
C14 C 0.46771 0.51103 -0.20127
N4 N 0.66719 0.56388 -0.18983
N5 N 0.68681 -0.04769 -0.03564
N6 N 0.39622 0.15643 -0.11997
O7 O 0.63271 0.74841 -0.19247
O8 O 0.73579 0.51422 -0.21436
O9 O 0.75054 0.03227 -0.00721
O10 O 0.66312 -0.24097 -0.03011
O11 O 0.37159 -0.01669 -0.13877
O12 O 0.34874 0.30736 -0.09944
H6 H 0.49149 0.53740 -0.23594
H7 H 0.41427 0.42496 -0.21257
H8 H 0.43040 0.59992 -0.17818
H9 H 0.73790 0.29202 -0.10796
H10 H 0.50477 -0.07905 -0.05881

loop_
_atom_type_symbol
_atom_type_radius_bond
C 0.68
H 0.23
N 0.68
O 0.68
